data_1564198
loop_
_publ_author_name
'Lai, Liming'
'Fang, Bing'
'Fan, Mingyu'
'Cheng, Wenyu'
'Yin, Meizhen'

_publ_section_title
;
 Modulating Room-Temperature Phosphorescence through the Synergistic
 Effect of Heavy-Atom Effect and Halogen Bonding
;
_journal_name_full 'The Journal of Physical Chemistry C'
_journal_paper_doi 10.1021/acs.jpcc.1c04989
_journal_year 2021
_chemical_formula_moiety 'C19 H11 Br N2'
_chemical_formula_sum 'C19 H11 Br N2'
_chemical_formula_weight 347.21
_space_group_crystal_system orthorhombic
_space_group_IT_number 19
_space_group_name_Hall 'P 2ac 2ab'
_space_group_name_H-M_alt 'P 21 21 21'
_atom_sites_solution_hydrogens geom
_atom_sites_solution_primary dual
_audit_creation_date 2020-07-28
_audit_creation_method
;
Olex2 1.2
(compiled 2018.05.29 svn.r3508 for OlexSys, GUI svn.r5506)
;
_cell_angle_alpha 90
_cell_angle_beta 90
_cell_angle_gamma 90
_cell_formula_units_Z 4
_cell_length_a 7.9695(2)
_cell_length_b 8.9845(3)
_cell_length_c 20.8803(6)
_cell_measurement_reflns_used 9783
_cell_measurement_temperature 193(2)
_cell_measurement_theta_max 53.90
_cell_measurement_theta_min 3.68
_cell_volume 1495.07(8)
_computing_cell_refinement 'SAINT v8.37A (Bruker, 2015)'
_computing_data_reduction 'SAINT v8.37A (Bruker, 2015)'
_computing_molecular_graphics 'Olex2 (Dolomanov et al., 2009)'
_computing_publication_material 'Olex2 (Dolomanov et al., 2009)'
_computing_structure_refinement 'ShelXL (Sheldrick, 2015)'
_computing_structure_solution 'ShelXT (Sheldrick, 2015)'
_diffrn_ambient_temperature 192.99
_diffrn_measured_fraction_theta_full 0.991
_diffrn_measured_fraction_theta_max 0.991
_diffrn_measurement_device_type 'CCD area detector'
_diffrn_measurement_method 'phi and omega scans'
_diffrn_radiation_monochromator graphite
_diffrn_radiation_type MoK\a
_diffrn_radiation_wavelength 0.71073
_diffrn_reflns_av_R_equivalents 0.0421
_diffrn_reflns_av_unetI/netI 0.0343
_diffrn_reflns_Laue_measured_fraction_full 0.991
_diffrn_reflns_Laue_measured_fraction_max 0.991
_diffrn_reflns_limit_h_max 9
_diffrn_reflns_limit_h_min -9
_diffrn_reflns_limit_k_max 10
_diffrn_reflns_limit_k_min -10
_diffrn_reflns_limit_l_max 25
_diffrn_reflns_limit_l_min -25
_diffrn_reflns_number 10911
_diffrn_reflns_point_group_measured_fraction_full 0.988
_diffrn_reflns_point_group_measured_fraction_max 0.986
_diffrn_reflns_theta_full 25.242
_diffrn_reflns_theta_max 25.348
_diffrn_reflns_theta_min 1.951
_exptl_absorpt_coefficient_mu 2.746
_exptl_absorpt_correction_T_max 0.5115
_exptl_absorpt_correction_T_min 0.3380
_exptl_absorpt_correction_type none
_exptl_absorpt_process_details
;
SADABS-2016/2 (Bruker,2016/2) was used for absorption correction.
wR2(int) was 0.0954 before and 0.0566 after correction.
The Ratio of minimum to maximum transmission is 0.6608.
The \l/2 correction factor is Not present.
;
_exptl_crystal_density_diffrn 1.543
_exptl_crystal_description block
_exptl_crystal_F_000 696
_exptl_crystal_size_max 0.18
_exptl_crystal_size_mid 0.13
_exptl_crystal_size_min 0.11
_refine_diff_density_max 0.200
_refine_diff_density_min -0.432
_refine_diff_density_rms 0.055
_refine_ls_abs_structure_details
;
 Flack x determined using 1075 quotients [(I+)-(I-)]/[(I+)+(I-)]
 (Parsons, Flack and Wagner, Acta Cryst. B69 (2013) 249-259).
;
_refine_ls_abs_structure_Flack 0.301(4)
_refine_ls_extinction_method none
_refine_ls_goodness_of_fit_ref 1.067
_refine_ls_hydrogen_treatment constr
_refine_ls_matrix_type full
_refine_ls_number_parameters 199
_refine_ls_number_reflns 2707
_refine_ls_number_restraints 0
_refine_ls_restrained_S_all 1.067
_refine_ls_R_factor_all 0.0290
_refine_ls_R_factor_gt 0.0285
_refine_ls_shift/su_max 0.000
_refine_ls_shift/su_mean 0.000
_refine_ls_structure_factor_coef Fsqd
_refine_ls_weighting_details 'w=1/[\s^2^(Fo^2^)+(0.0357P)^2^+1.0350P] where P=(Fo^2^+2Fc^2^)/3'
_refine_ls_weighting_scheme calc
_refine_ls_wR_factor_gt 0.0747
_refine_ls_wR_factor_ref 0.0750
_reflns_Friedel_coverage 0.705
_reflns_Friedel_fraction_full 0.984
_reflns_Friedel_fraction_max 0.979
_reflns_number_gt 2667
_reflns_number_total 2707
_reflns_threshold_expression 'I > 2\s(I)'
_cod_data_source_file jp1c04989_si_005.cif
_cod_data_source_block ww
_cod_database_code 1564198
_shelx_shelxl_version_number 2014/7
_shelx_space_group_comment
;
The symmetry employed for this shelxl refinement is uniquely defined
by the following loop, which should always be used as a source of
symmetry information in preference to the above space-group names.
They are only intended as comments.
;
_shelx_estimated_absorpt_t_max 0.752
_shelx_estimated_absorpt_t_min 0.638
_olex2_refinement_description
;
1. Fixed Uiso
 At 1.2 times of:
  All C(H) groups
2.a Aromatic/amide H refined with riding coordinates:
 C18(H18), C17(H17), C14(H14), C2(H2), C5(H5), C3(H3), C4(H4), C10(H10),
 C8(H8), C11(H11), C9(H9)
;
_olex2_submission_special_instructions 'No special instructions were received'

loop_
_space_group_symop_operation_xyz
'x, y, z'
'-x+1/2, -y, z+1/2'
'-x, y+1/2, -z+1/2'
'x+1/2, -y+1/2, -z'

loop_
_atom_site_label
_atom_site_type_symbol
_atom_site_fract_x
_atom_site_fract_y
_atom_site_fract_z
_atom_site_U_iso_or_equiv
_atom_site_adp_type
_atom_site_occupancy
_atom_site_site_symmetry_order
_atom_site_calc_flag
_atom_site_refinement_flags_posn
_atom_site_refinement_flags_adp
_atom_site_refinement_flags_occupancy
_atom_site_disorder_assembly
_atom_site_disorder_group
Br1 Br 0.77164(5) 0.16529(4) 0.29498(2) 0.03446(15) Uani 1 1 d . . . . .
N1 N 0.4434(4) 0.6228(4) 0.38743(15) 0.0256(7) Uani 1 1 d . . . . .
N2 N 1.1917(4) 0.3604(4) 0.28284(19) 0.0387(9) Uani 1 1 d . . . . .
C6 C 0.2294(6) 0.7786(4) 0.41279(18) 0.0273(8) Uani 1 1 d . . . . .
C16 C 0.9015(5) 0.4549(4) 0.32005(18) 0.0233(8) Uani 1 1 d . . . . .
C1 C 0.3732(5) 0.7629(4) 0.37517(18) 0.0244(8) Uani 1 1 d . . . . .
C18 C 0.7379(5) 0.6593(4) 0.36073(18) 0.0277(8) Uani 1 1 d . . . . .
H18 H 0.7302 0.7600 0.3743 0.033 Uiso 1 1 calc R . . . .
C15 C 0.7593(5) 0.3651(4) 0.32216(17) 0.0245(8) Uani 1 1 d . . . . .
C12 C 0.3437(5) 0.5496(5) 0.43332(19) 0.0269(9) Uani 1 1 d . . . . .
C7 C 0.2094(5) 0.6433(4) 0.44959(18) 0.0277(8) Uani 1 1 d . . . . .
C19 C 1.0628(5) 0.3992(4) 0.2989(2) 0.0290(8) Uani 1 1 d . . . . .
C13 C 0.5973(5) 0.5683(5) 0.36329(18) 0.0245(8) Uani 1 1 d . . . . .
C17 C 0.8882(5) 0.6046(5) 0.33871(19) 0.0283(9) Uani 1 1 d . . . . .
H17 H 0.9833 0.6681 0.3361 0.034 Uiso 1 1 calc R . . . .
C14 C 0.6073(5) 0.4204(5) 0.34246(18) 0.0250(8) Uani 1 1 d . . . . .
H14 H 0.5103 0.3589 0.3423 0.030 Uiso 1 1 calc R . . . .
C2 C 0.4234(5) 0.8728(4) 0.33189(19) 0.0294(9) Uani 1 1 d . . . . .
H2 H 0.5190 0.8598 0.3053 0.035 Uiso 1 1 calc R . . . .
C5 C 0.1360(6) 0.9109(5) 0.4091(2) 0.0374(10) Uani 1 1 d . . . . .
H5 H 0.0386 0.9241 0.4347 0.045 Uiso 1 1 calc R . . . .
C3 C 0.3284(6) 1.0013(5) 0.3293(2) 0.0350(10) Uani 1 1 d . . . . .
H3 H 0.3599 1.0782 0.3004 0.042 Uiso 1 1 calc R . . . .
C4 C 0.1879(6) 1.0209(5) 0.3678(2) 0.0394(11) Uani 1 1 d . . . . .
H4 H 0.1268 1.1116 0.3656 0.047 Uiso 1 1 calc R . . . .
C10 C 0.2487(7) 0.3697(5) 0.5083(2) 0.0437(11) Uani 1 1 d . . . . .
H10 H 0.2617 0.2768 0.5294 0.052 Uiso 1 1 calc R . . . .
C8 C 0.0931(6) 0.5976(6) 0.4946(2) 0.0408(11) Uani 1 1 d . . . . .
H8 H 0.0009 0.6598 0.5055 0.049 Uiso 1 1 calc R . . . .
C11 C 0.3659(6) 0.4128(5) 0.4625(2) 0.0346(10) Uani 1 1 d . . . . .
H11 H 0.4579 0.3504 0.4517 0.041 Uiso 1 1 calc R . . . .
C9 C 0.1127(7) 0.4601(6) 0.5236(2) 0.0473(13) Uani 1 1 d . . . . .
H9 H 0.0327 0.4272 0.5542 0.057 Uiso 1 1 calc R . . . .

loop_
_atom_site_aniso_label
_atom_site_aniso_U_11
_atom_site_aniso_U_22
_atom_site_aniso_U_33
_atom_site_aniso_U_23
_atom_site_aniso_U_13
_atom_site_aniso_U_12
Br1 0.0302(2) 0.0241(2) 0.0491(2) -0.00273(17) 0.00501(18) 0.00128(16)
N1 0.0222(16) 0.0245(17) 0.0302(16) 0.0007(13) 0.0064(14) 0.0033(13)
N2 0.0255(18) 0.031(2) 0.060(2) 0.0061(17) 0.0095(17) 0.0031(15)
C6 0.0225(19) 0.031(2) 0.0280(17) -0.0081(15) -0.0022(18) 0.0007(17)
C16 0.0170(18) 0.027(2) 0.0264(18) 0.0007(15) -0.0009(15) 0.0013(15)
C1 0.0230(19) 0.0241(19) 0.0261(18) -0.0039(15) -0.0040(16) 0.0007(16)
C18 0.0260(18) 0.0236(18) 0.0335(18) -0.0044(14) -0.0003(16) 0.000(2)
C15 0.0237(19) 0.0244(18) 0.0253(16) 0.0005(13) -0.0016(16) 0.0014(16)
C12 0.024(2) 0.029(2) 0.0277(18) -0.0045(16) 0.0030(16) -0.0041(16)
C7 0.0224(18) 0.031(2) 0.0295(18) -0.0073(16) 0.0013(16) -0.0003(18)
C19 0.025(2) 0.0222(19) 0.039(2) 0.0042(17) 0.0015(19) -0.0016(16)
C13 0.0218(19) 0.027(2) 0.0245(18) -0.0003(15) 0.0010(16) 0.0016(16)
C17 0.023(2) 0.028(2) 0.034(2) -0.0008(16) 0.0000(17) -0.0044(16)
C14 0.0193(19) 0.026(2) 0.0295(19) 0.0006(17) 0.0021(16) -0.0011(16)
C2 0.028(2) 0.030(2) 0.0298(19) -0.0019(16) -0.0032(17) -0.0004(16)
C5 0.028(2) 0.040(3) 0.045(2) -0.011(2) -0.002(2) 0.010(2)
C3 0.038(2) 0.028(2) 0.039(2) 0.0004(18) -0.0103(19) 0.0014(19)
C4 0.036(2) 0.030(2) 0.053(3) -0.0013(19) -0.011(2) 0.0107(19)
C10 0.056(3) 0.036(2) 0.039(2) 0.0039(17) 0.014(2) -0.008(2)
C8 0.034(2) 0.047(3) 0.041(2) -0.011(2) 0.014(2) -0.004(2)
C11 0.035(2) 0.032(2) 0.036(2) -0.0011(19) 0.007(2) -0.0004(19)
C9 0.051(3) 0.048(3) 0.043(3) -0.001(2) 0.024(2) -0.011(2)

loop_
_atom_type_symbol
_atom_type_description
_atom_type_scat_dispersion_real
_atom_type_scat_dispersion_imag
_atom_type_scat_source
C C 0.0033 0.0016 'International Tables Vol C Tables 4.2.6.8 and 6.1.1.4'
H H 0.0000 0.0000 'International Tables Vol C Tables 4.2.6.8 and 6.1.1.4'
N N 0.0061 0.0033 'International Tables Vol C Tables 4.2.6.8 and 6.1.1.4'
Br Br -0.2901 2.4595 'International Tables Vol C Tables 4.2.6.8 and 6.1.1.4'

loop_
_geom_angle_atom_site_label_1
_geom_angle_atom_site_label_2
_geom_angle_atom_site_label_3
_geom_angle
_geom_angle_site_symmetry_1
_geom_angle_site_symmetry_3
_geom_angle_publ_flag
C1 N1 C12 108.6(3) . . ?
C1 N1 C13 126.3(3) . . ?
C12 N1 C13 124.8(3) . . ?
C1 C6 C7 107.7(3) . . ?
C1 C6 C5 119.4(4) . . ?
C5 C6 C7 133.0(4) . . ?
C15 C16 C19 122.1(3) . . ?
C15 C16 C17 119.0(4) . . ?
C17 C16 C19 118.9(4) . . ?
C6 C1 N1 108.4(3) . . ?
C6 C1 C2 121.8(4) . . ?
C2 C1 N1 129.7(4) . . ?
C13 C18 H18 119.8 . . ?
C17 C18 H18 119.8 . . ?
C17 C18 C13 120.4(4) . . ?
C16 C15 Br1 120.0(3) . . ?
C14 C15 Br1 118.8(3) . . ?
C14 C15 C16 121.2(3) . . ?
C7 C12 N1 108.4(3) . . ?
C11 C12 N1 130.0(4) . . ?
C11 C12 C7 121.6(4) . . ?
C12 C7 C6 106.9(3) . . ?
C8 C7 C6 133.2(4) . . ?
C8 C7 C12 119.9(4) . . ?
N2 C19 C16 177.5(4) . . ?
C18 C13 N1 120.7(4) . . ?
C18 C13 C14 120.1(4) . . ?
C14 C13 N1 119.3(4) . . ?
C16 C17 H17 120.0 . . ?
C18 C17 C16 120.1(4) . . ?
C18 C17 H17 120.0 . . ?
C15 C14 C13 119.2(4) . . ?
C15 C14 H14 120.4 . . ?
C13 C14 H14 120.4 . . ?
C1 C2 H2 121.3 . . ?
C3 C2 C1 117.4(4) . . ?
C3 C2 H2 121.3 . . ?
C6 C5 H5 120.6 . . ?
C4 C5 C6 118.9(4) . . ?
C4 C5 H5 120.6 . . ?
C2 C3 H3 119.2 . . ?
C2 C3 C4 121.6(4) . . ?
C4 C3 H3 119.2 . . ?
C5 C4 C3 120.9(4) . . ?
C5 C4 H4 119.5 . . ?
C3 C4 H4 119.5 . . ?
C11 C10 H10 119.4 . . ?
C11 C10 C9 121.2(4) . . ?
C9 C10 H10 119.4 . . ?
C7 C8 H8 120.5 . . ?
C7 C8 C9 119.1(5) . . ?
C9 C8 H8 120.5 . . ?
C12 C11 C10 117.6(4) . . ?
C12 C11 H11 121.2 . . ?
C10 C11 H11 121.2 . . ?
C10 C9 H9 119.7 . . ?
C8 C9 C10 120.6(4) . . ?
C8 C9 H9 119.7 . . ?

loop_
_geom_bond_atom_site_label_1
_geom_bond_atom_site_label_2
_geom_bond_distance
_geom_bond_site_symmetry_2
_geom_bond_publ_flag
Br1 C15 1.886(4) . ?
N1 C1 1.400(5) . ?
N1 C12 1.408(5) . ?
N1 C13 1.414(5) . ?
N2 C19 1.136(5) . ?
C6 C1 1.397(6) . ?
C6 C7 1.447(5) . ?
C6 C5 1.404(6) . ?
C16 C15 1.392(5) . ?
C16 C19 1.448(5) . ?
C16 C17 1.404(6) . ?
C1 C2 1.398(6) . ?
C18 H18 0.9500 . ?
C18 C13 1.387(5) . ?
C18 C17 1.374(5) . ?
C15 C14 1.376(5) . ?
C12 C7 1.404(5) . ?
C12 C11 1.383(6) . ?
C7 C8 1.383(6) . ?
C13 C14 1.401(6) . ?
C17 H17 0.9500 . ?
C14 H14 0.9500 . ?
C2 H2 0.9500 . ?
C2 C3 1.382(6) . ?
C5 H5 0.9500 . ?
C5 C4 1.376(7) . ?
C3 H3 0.9500 . ?
C3 C4 1.390(7) . ?
C4 H4 0.9500 . ?
C10 H10 0.9500 . ?
C10 C11 1.391(6) . ?
C10 C9 1.392(7) . ?
C8 H8 0.9500 . ?
C8 C9 1.385(7) . ?
C11 H11 0.9500 . ?
C9 H9 0.9500 . ?
